data_7160438
loop_
_publ_author_name
'Ozturk, Sena'
'Davis, Alexander R.'
'Seaton, Colin C.'
'Male, Louise'
'Pike, Sarah J.'

_publ_section_title
;
 Solvatomorphism of a 2,6-pyridyldicarboxamide-based foldamer.
;
_journal_issue 23
_journal_name_full 'Organic &amp; biomolecular chemistry'
_journal_page_first 5590
_journal_page_last 5599
_journal_paper_doi 10.1039/d5ob00342c
_journal_volume 23
_journal_year 2025
_chemical_absolute_configuration unk
_chemical_formula_moiety 'C31 H25 N9 O2, C4 H8 O'
_chemical_formula_sum 'C35 H33 N9 O3'
_chemical_formula_weight 627.70
_space_group_crystal_system monoclinic
_space_group_IT_number 4
_space_group_name_Hall 'P 2yb'
_space_group_name_H-M_alt 'P 1 21 1'
_atom_sites_solution_hydrogens mixed
_atom_sites_solution_primary dual
_audit_creation_date 2021-02-15
_audit_creation_method
;
Olex2 1.2
(compiled 2018.05.29 svn.r3508 for OlexSys, GUI svn.r5506)
;
_audit_update_record
;
2025-02-24 deposited with the CCDC.	2025-03-10 downloaded from the CCDC.
;
_cell_angle_alpha 90
_cell_angle_beta 92.318(4)
_cell_angle_gamma 90
_cell_formula_units_Z 2
_cell_length_a 11.5123(5)
_cell_length_b 10.4201(5)
_cell_length_c 12.7453(5)
_cell_measurement_reflns_used 13854
_cell_measurement_temperature 100.00(10)
_cell_measurement_theta_max 71.6090
_cell_measurement_theta_min 5.0240
_cell_volume 1527.67(12)
_computing_cell_refinement 'CrysAlisPro 1.171.40.74a (Rigaku OD, 2020)'
_computing_data_collection 'CrysAlisPro 1.171.40.74a (Rigaku OD, 2020)'
_computing_data_reduction 'CrysAlisPro 1.171.40.74a (Rigaku OD, 2020)'
_computing_molecular_graphics 'Olex2 (Dolomanov et al., 2009)'
_computing_publication_material 'Olex2 (Dolomanov et al., 2009)'
_computing_structure_refinement 'ShelXL (Sheldrick, 2015)'
_computing_structure_solution 'ShelXT (Sheldrick, 2015)'
_diffrn_ambient_environment N~2~
_diffrn_ambient_temperature 100.00(10)
_diffrn_detector 'CCD plate'
_diffrn_detector_area_resol_mean 5.1768
_diffrn_detector_type Atlas
_diffrn_measured_fraction_theta_full 0.999
_diffrn_measured_fraction_theta_max 0.999
_diffrn_measurement_details
;
List of Runs (angles in degrees, time in seconds):

  # Type    Start    End  Width  t~exp~   \w     \q     \k     \f   Frames
#--------------------------------------------------------------------------
  1  \w   -110.00 -16.00   1.00    1.00    --  -42.02 -57.00-120.00   94
  2  \w    -80.00  14.00   1.00    1.00    --  -42.02  19.00  60.00   94
  3  \w      0.00  27.00   1.00    1.00    --   42.02 -77.00 -90.00   27
  4  \w     40.00  66.00   1.00    1.00    --   42.02 -77.00 -90.00   26
  5  \w     94.00 174.00   1.00    3.51    --  104.05  30.00 -90.00   80
  6  \w     46.00 112.00   1.00    1.00    --  104.05-125.00   0.00   66
  7  \w     34.00 132.00   1.00    1.00    --  104.05 -30.00  90.00   98
  8  \w    150.00 177.00   1.00    1.00    --  104.05  77.00   0.00   27
  9  \w    153.00 178.00   1.00    1.00    --  104.05  77.00-120.00   25
 10  \w     42.00 133.00   1.00    1.00    --  104.05 -77.00 -30.00   91
 11  \w    -94.00 -56.00   1.00    1.00    --  -42.28 -57.00  60.00   38
 12  \w    -90.00 -14.00   1.00    1.00    --  -42.28 -57.00 -30.00   76
 13  \w    -75.00 -49.00   1.00    1.00    --  -42.28 125.00  30.00   26
 14  \w    -49.00 -19.00   1.00    1.00    --  -42.28 -27.00 -39.64   30
 15  \w    -44.00 -12.00   1.00    1.00    --  -42.28 125.00  30.00   32
 16  \w    -20.00   5.00   1.00    1.00    --   42.43 -77.00-180.00   25
 17  \w     10.00  41.00   1.00    1.00    --   42.43  79.00  42.52   31
 18  \w      9.00  35.00   1.00    1.00    --   42.43  81.00 -45.26   26
 19  \w     20.00  54.00   1.00    1.00    --   42.43  57.00  60.00   34
 20  \w      8.00  33.00   1.00    1.00    --   42.43  83.00  -4.21   25
 21  \w   -115.00 -14.00   1.00    1.00    --  -42.28 -57.00 120.00  101
 22  \w   -116.00 -59.00   1.00    1.00    --  -42.28-152.00  80.00   57
 23  \w    -67.00  32.00   1.00    1.00    --  -42.28  38.00 -60.00   99
 24  \w     27.00  98.00   1.00    1.00    --   42.43-125.00-180.00   71
 25  \w      8.00  34.00   1.00    1.00    --   42.43  83.00 -60.06   26
 26  \w      8.00  34.00   1.00    1.00    --   42.43  83.00  -4.21   26
 27  \w      9.00  42.00   1.00    1.00    --   42.43  82.00-116.43   33
 28  \w     18.00 117.00   1.00    1.00    --   42.43  38.00 -30.00   99
 29  \w      9.00  42.00   1.00    1.00    --   42.43  82.00  87.75   33
 30  \w    -32.00  67.00   1.00    1.00    --   42.43 -38.00 -30.00   99
 31  \w      9.00  42.00   1.00    1.00    --   42.43  80.00-163.05   33
 32  \w      9.00  42.00   1.00    1.00    --   42.43  80.00 138.18   33
 33  \w      7.00  32.00   1.00    1.08    --   42.00  84.00  56.18   25
 34  \w     87.00 113.00   1.00    1.08    --   42.43  38.00 -90.00   26
 35  \w     80.00 106.00   1.00    1.08    --   42.43  57.00 150.00   26
 36  \w     37.00  70.00   1.00    1.08    --   42.43  38.00 -90.00   33
 37  \w      7.00  33.00   1.00    1.08    --   42.00  84.00  56.18   26
 38  \w    -67.00  32.00   1.00    1.08    --  -42.28  38.00-150.00   99
 39  \w   -115.00 -14.00   1.00    1.08    --  -42.28 -57.00   0.00  101
 40  \w   -117.00 -18.00   1.00    1.08    --  -42.28 -38.00  30.00   99
 41  \w    -83.00  38.00   1.00    1.08    --  -42.28  19.00 -60.00  121
 42  \w   -115.00 -14.00   1.00    1.08    --  -42.28 -57.00 150.00  101
 43  \w     14.00 116.00   1.00    1.08    --   42.43  57.00 -90.00  102
 44  \w     27.00  98.00   1.00    1.08    --   42.43-125.00-150.00   71
 45  \w     18.00 117.00   1.00    1.08    --   42.43  38.00 -90.00   99
 46  \w    -21.00  75.00   1.00    1.08    --   42.43 -77.00  60.00   96
 47  \w     27.00  98.00   1.00    1.08    --   42.43-125.00  90.00   71
 48  \w      1.00 122.00   1.00    1.08    --   42.43  19.00-180.00  121
 49  \w     27.00  98.00   1.00    1.08    --   42.43-125.00 -60.00   71
 50  \w     14.00  56.00   1.00    1.08    --   42.43  57.00 -30.00   42
 51  \w    -38.00  83.00   1.00    1.08    --   42.43 -19.00 -60.00  121
;
_diffrn_measurement_device 'four-circle diffractometer'
_diffrn_measurement_device_type 'SuperNova, Dual, Cu at home/near, Atlas'
_diffrn_measurement_method '\w scans'
_diffrn_orient_matrix_type 'CrysAlisPro convention (1999,Acta A55,543-557)'
_diffrn_orient_matrix_UB_11 -0.1290407000
_diffrn_orient_matrix_UB_12 -0.0125197000
_diffrn_orient_matrix_UB_13 0.0258208000
_diffrn_orient_matrix_UB_21 -0.0348289000
_diffrn_orient_matrix_UB_22 0.0130393000
_diffrn_orient_matrix_UB_23 -0.1175598000
_diffrn_orient_matrix_UB_31 0.0078633000
_diffrn_orient_matrix_UB_32 -0.1467140000
_diffrn_orient_matrix_UB_33 -0.0126661000
_diffrn_radiation_monochromator mirror
_diffrn_radiation_probe x-ray
_diffrn_radiation_type CuK\a
_diffrn_radiation_wavelength 1.54184
_diffrn_reflns_av_R_equivalents 0.0283
_diffrn_reflns_av_unetI/netI 0.0263
_diffrn_reflns_Laue_measured_fraction_full 0.999
_diffrn_reflns_Laue_measured_fraction_max 0.999
_diffrn_reflns_limit_h_max 13
_diffrn_reflns_limit_h_min -12
_diffrn_reflns_limit_k_max 9
_diffrn_reflns_limit_k_min -12
_diffrn_reflns_limit_l_max 13
_diffrn_reflns_limit_l_min -15
_diffrn_reflns_number 24759
_diffrn_reflns_point_group_measured_fraction_full 0.774
_diffrn_reflns_point_group_measured_fraction_max 0.772
_diffrn_reflns_theta_full 67.684
_diffrn_reflns_theta_max 68.228
_diffrn_reflns_theta_min 3.843
_diffrn_source 'micro-focus sealed X-ray tube'
_diffrn_source_type 'SuperNova (Cu) X-ray Source'
_exptl_absorpt_coefficient_mu 0.738
_exptl_absorpt_correction_T_max 1.000
_exptl_absorpt_correction_T_min 0.805
_exptl_absorpt_correction_type gaussian
_exptl_absorpt_process_details
;
CrysAlisPro 1.171.40.74a (Rigaku Oxford Diffraction, 2020)
Numerical absorption correction based on gaussian integration over
			a multifaceted crystal model
Empirical absorption correction using spherical harmonics,
 implemented in SCALE3 ABSPACK scaling algorithm.
;
_exptl_crystal_colour red
_exptl_crystal_colour_primary red
_exptl_crystal_density_diffrn 1.365
_exptl_crystal_description block
_exptl_crystal_F_000 660
_exptl_crystal_size_max 0.305
_exptl_crystal_size_mid 0.101
_exptl_crystal_size_min 0.083
_refine_diff_density_max 0.462
_refine_diff_density_min -0.242
_refine_diff_density_rms 0.048
_refine_ls_abs_structure_details
;
 Flack x determined using 1251 quotients [(I+)-(I-)]/[(I+)+(I-)]
 (Parsons, Flack and Wagner, Acta Cryst. B69 (2013) 249-259).
;
_refine_ls_abs_structure_Flack 0.12(7)
_refine_ls_extinction_method none
_refine_ls_goodness_of_fit_ref 1.055
_refine_ls_hydrogen_treatment mixed
_refine_ls_matrix_type full
_refine_ls_number_parameters 477
_refine_ls_number_reflns 4334
_refine_ls_number_restraints 137
_refine_ls_restrained_S_all 1.052
_refine_ls_R_factor_all 0.0505
_refine_ls_R_factor_gt 0.0448
_refine_ls_shift/su_max 0.000
_refine_ls_shift/su_mean 0.000
_refine_ls_structure_factor_coef Fsqd
_refine_ls_weighting_details 'w=1/[\s^2^(Fo^2^)+(0.0667P)^2^+0.5793P] where P=(Fo^2^+2Fc^2^)/3'
_refine_ls_weighting_scheme calc
_refine_ls_wR_factor_gt 0.1112
_refine_ls_wR_factor_ref 0.1161
_reflns_Friedel_coverage 0.459
_reflns_Friedel_fraction_full 0.521
_reflns_Friedel_fraction_max 0.517
_reflns_number_gt 3961
_reflns_number_total 4334
_reflns_threshold_expression 'I > 2\s(I)'
_cod_data_source_file d5ob00342c2.cif
_cod_data_source_block SP031
_cod_depositor_comments 'Adding full bibliography for 7160437--7160444.cif.'
_cod_database_code 7160438
_shelx_shelxl_version_number 2018/3
_chemical_oxdiff_formula 'C31 H25 N9 O2'
_shelx_space_group_comment
;
The symmetry employed for this shelxl refinement is uniquely defined
by the following loop, which should always be used as a source of
symmetry information in preference to the above space-group names.
They are only intended as comments.
;
_reflns_odcompleteness_completeness 99.83
_reflns_odcompleteness_iscentric 1
_reflns_odcompleteness_theta 42.65
_olex2_refinement_description
;
1. Fixed Uiso
 At 1.2 times of:
  All C(H) groups, All C(H,H) groups, All N(H) groups, All N(H,H) groups
2. Restrained distances
 C101-C102 \\sim C14A-C13A
 with sigma of 0.02
 C101-O101 \\sim C14A-O11A
 with sigma of 0.02
 C102-C103 \\sim C13A-C12A
 with sigma of 0.02
 C103-C104 \\sim C12A-C11A
 with sigma of 0.02
 C104-O101 \\sim C11A-O11A
 with sigma of 0.02
 C101-C103 \\sim C14A-C12A
 with sigma of 0.04
 C101-C104 \\sim C14A-C11A
 with sigma of 0.04
 C102-C104 \\sim C13A-C11A
 with sigma of 0.04
 C102-O101 \\sim C13A-O11A
 with sigma of 0.04
 C103-O101 \\sim C12A-O11A
 with sigma of 0.04
3. Uiso/Uaniso restraints and constraints
O101 \\sim C101 \\sim C102 \\sim C103 \\sim C104 \\sim O11A \\sim C11A \\sim
C12A \\sim C13A \\sim C14A: within 1.7A with sigma of 0.03 and sigma for
terminal atoms of 0.06
4. Others
 Sof(C11A)=Sof(H11A)=Sof(H11B)=Sof(C12A)=Sof(H12A)=Sof(H12B)=Sof(C13A)=
 Sof(H13A)=Sof(H13B)=Sof(C14A)=Sof(H14A)=Sof(H14B)=Sof(O11A)=1-FVAR(1)
 Sof(C101)=Sof(H10A)=Sof(H10B)=Sof(C102)=Sof(H10C)=Sof(H10D)=Sof(C103)=
 Sof(H10E)=Sof(H10F)=Sof(C104)=Sof(H10G)=Sof(H10H)=Sof(O101)=FVAR(1)
5.a Rotating group:
 N1(H1A,H1B)
5.b Secondary CH2 refined with riding coordinates:
 C101(H10A,H10B), C102(H10C,H10D), C103(H10E,H10F), C104(H10G,H10H), C11A(H11A,
 H11B), C12A(H12A,H12B), C13A(H13A,H13B), C14A(H14A,H14B)
5.c Aromatic/amide H refined with riding coordinates:
 C3(H3), C4(H4), C5(H5), C6(H6), C9(H9), C10(H10), C11(H11), C12(H12),
 C15(H15), C16(H16), C17(H17), C22(H22), C23(H23), C24(H24), C25(H25), C28(H28),
  C29(H29), C30(H30), C31(H31)
5.d X=CH2 refined with riding coordinates:
 N9(H9A,H9B)
;
_olex2_submission_special_instructions 'No special instructions were received'
_oxdiff_exptl_absorpt_empirical_details
;
Empirical correction (ABSPACK) includes:
- Absorption correction using spherical harmonics
- Frame scaling
;
_oxdiff_exptl_absorpt_empirical_full_max 1.230
_oxdiff_exptl_absorpt_empirical_full_min 0.820

loop_
_space_group_symop_operation_xyz
'x, y, z'
'-x, y+1/2, -z'

loop_
_atom_site_label
_atom_site_type_symbol
_atom_site_fract_x
_atom_site_fract_y
_atom_site_fract_z
_atom_site_U_iso_or_equiv
_atom_site_adp_type
_atom_site_occupancy
_atom_site_site_symmetry_order
_atom_site_calc_flag
_atom_site_refinement_flags_posn
_atom_site_refinement_flags_adp
_atom_site_refinement_flags_occupancy
_atom_site_disorder_assembly
_atom_site_disorder_group
C1 C 0.1665(3) 0.7467(4) 0.4167(3) 0.0329(9) Uani 1 1 d . . . . .
C2 C 0.2892(3) 0.7399(3) 0.4201(3) 0.0277(8) Uani 1 1 d . . . . .
C3 C 0.3503(3) 0.7533(4) 0.5170(3) 0.0301(8) Uani 1 1 d . . . . .
H3 H 0.431048 0.749254 0.519536 0.036 Uiso 1 1 calc R . . . .
C4 C 0.2927(4) 0.7724(4) 0.6085(3) 0.0358(10) Uani 1 1 d . . . . .
H4 H 0.334480 0.779499 0.672241 0.043 Uiso 1 1 calc R . . . .
C5 C 0.1723(4) 0.7810(4) 0.6052(3) 0.0407(10) Uani 1 1 d . . . . .
H5 H 0.132895 0.794621 0.666551 0.049 Uiso 1 1 calc R . . . .
C6 C 0.1123(4) 0.7693(4) 0.5112(3) 0.0380(10) Uani 1 1 d . . . . .
H6 H 0.031781 0.776714 0.509886 0.046 Uiso 1 1 calc R . . . .
C7 C 0.5077(3) 0.6763(3) 0.2406(3) 0.0282(8) Uani 1 1 d . . . . .
C8 C 0.6218(3) 0.6308(4) 0.2532(3) 0.0301(9) Uani 1 1 d . . . . .
C9 C 0.6866(3) 0.6042(4) 0.1654(3) 0.0360(9) Uani 1 1 d . . . . .
H9 H 0.762241 0.573366 0.173246 0.043 Uiso 1 1 calc R . . . .
C10 C 0.6358(4) 0.6246(4) 0.0663(3) 0.0423(11) Uani 1 1 d . . . . .
H10 H 0.678060 0.607140 0.007321 0.051 Uiso 1 1 calc R . . . .
C11 C 0.5230(4) 0.6708(4) 0.0537(3) 0.0414(10) Uani 1 1 d . . . . .
H11 H 0.490320 0.683388 -0.013477 0.050 Uiso 1 1 calc R . . . .
C12 C 0.4594(4) 0.6980(4) 0.1398(3) 0.0363(9) Uani 1 1 d . . . . .
H12 H 0.384492 0.730787 0.131096 0.044 Uiso 1 1 calc R . . . .
C13 C 0.7725(3) 0.5902(4) 0.3950(3) 0.0286(8) Uani 1 1 d . . . . .
C14 C 0.7802(3) 0.5765(3) 0.5126(3) 0.0257(7) Uani 1 1 d . . . . .
C15 C 0.8894(3) 0.5767(4) 0.5630(3) 0.0316(8) Uani 1 1 d . . . . .
H15 H 0.956299 0.577146 0.524492 0.038 Uiso 1 1 calc R . . . .
C16 C 0.8969(3) 0.5762(4) 0.6710(3) 0.0342(9) Uani 1 1 d . . . . .
H16 H 0.968935 0.580448 0.706562 0.041 Uiso 1 1 calc R . . . .
C17 C 0.7958(3) 0.5693(4) 0.7259(3) 0.0299(8) Uani 1 1 d . . . . .
H17 H 0.798237 0.570318 0.798955 0.036 Uiso 1 1 calc R . . . .
C18 C 0.6903(3) 0.5607(3) 0.6688(2) 0.0256(8) Uani 1 1 d . . . . .
C19 C 0.5835(3) 0.5377(3) 0.7293(3) 0.0270(8) Uani 1 1 d . . . . .
C20 C 0.3772(3) 0.4759(3) 0.7042(3) 0.0257(8) Uani 1 1 d . . . . .
C21 C 0.2917(3) 0.4387(3) 0.6273(3) 0.0271(8) Uani 1 1 d . . . . .
C22 C 0.1812(3) 0.4050(4) 0.6571(3) 0.0323(9) Uani 1 1 d . . . . .
H22 H 0.124955 0.380847 0.606447 0.039 Uiso 1 1 calc R . . . .
C23 C 0.1545(3) 0.4074(4) 0.7619(3) 0.0366(9) Uani 1 1 d . . . . .
H23 H 0.080197 0.385317 0.781643 0.044 Uiso 1 1 calc R . . . .
C24 C 0.2383(3) 0.4427(4) 0.8377(3) 0.0345(9) Uani 1 1 d . . . . .
H24 H 0.219974 0.442852 0.908061 0.041 Uiso 1 1 calc R . . . .
C25 C 0.3485(3) 0.4775(4) 0.8099(3) 0.0306(8) Uani 1 1 d . . . . .
H25 H 0.403735 0.502001 0.861296 0.037 Uiso 1 1 calc R . . . .
C26 C 0.2822(4) 0.4042(4) 0.3486(3) 0.0352(9) Uani 1 1 d . . . . .
C27 C 0.1905(3) 0.4021(4) 0.2717(3) 0.0352(9) Uani 1 1 d . . . . .
C28 C 0.2199(3) 0.3879(4) 0.1650(3) 0.0368(9) Uani 1 1 d . . . . .
H28 H 0.162055 0.389104 0.111949 0.044 Uiso 1 1 calc R . . . .
C29 C 0.3338(4) 0.3725(4) 0.1407(3) 0.0435(10) Uani 1 1 d . . . . .
H29 H 0.351729 0.360705 0.070874 0.052 Uiso 1 1 calc R . . . .
C30 C 0.4232(4) 0.3739(4) 0.2168(3) 0.0420(10) Uani 1 1 d . . . . .
H30 H 0.499912 0.364580 0.197962 0.050 Uiso 1 1 calc R . . . .
C31 C 0.3970(4) 0.3893(4) 0.3212(3) 0.0375(9) Uani 1 1 d . . . . .
H31 H 0.456355 0.389625 0.372887 0.045 Uiso 1 1 calc R . . . .
N1 N 0.1032(3) 0.7335(4) 0.3232(3) 0.0413(8) Uani 1 1 d . . . . .
H1A H 0.144711 0.694674 0.277567 0.050 Uiso 1 1 d GR . . . .
H1B H 0.040806 0.688575 0.332220 0.050 Uiso 1 1 d GR . . . .
N2 N 0.3422(3) 0.7186(3) 0.3242(2) 0.0290(7) Uani 1 1 d . . . . .
N3 N 0.4507(3) 0.6972(3) 0.3345(2) 0.0281(7) Uani 1 1 d . . . . .
N4 N 0.6627(3) 0.6079(3) 0.3567(2) 0.0274(7) Uani 1 1 d . . . . .
H4A H 0.612(3) 0.621(4) 0.405(3) 0.033 Uiso 1 1 d R . . . .
N5 N 0.6807(2) 0.5679(3) 0.56373(19) 0.0233(6) Uani 1 1 d . . . . .
N6 N 0.4867(2) 0.5096(3) 0.6695(2) 0.0244(7) Uani 1 1 d . . . . .
H6A H 0.500(3) 0.503(4) 0.606(3) 0.029 Uiso 1 1 d R . . . .
N7 N 0.3276(3) 0.4337(3) 0.5223(2) 0.0291(7) Uani 1 1 d . . . . .
N8 N 0.2457(3) 0.4188(3) 0.4542(2) 0.0322(7) Uani 1 1 d . . . . .
N9 N 0.0804(3) 0.4144(4) 0.2969(2) 0.0422(9) Uani 1 1 d . . . . .
H9A H 0.063391 0.424017 0.361467 0.051 Uiso 1 1 calc R . . . .
H9B H 0.026075 0.412860 0.248562 0.051 Uiso 1 1 calc R . . . .
O1 O 0.8595(2) 0.5865(3) 0.34262(18) 0.0343(6) Uani 1 1 d . . . . .
O2 O 0.5889(2) 0.5406(3) 0.82493(17) 0.0391(7) Uani 1 1 d . . . . .
C101 C 0.9126(6) 0.4350(7) -0.0005(4) 0.0466(17) Uani 0.743(6) 1 d D U P A 1
H10A H 0.987228 0.440735 -0.032909 0.056 Uiso 0.743(6) 1 calc R . P A 1
H10B H 0.878680 0.520095 0.002159 0.056 Uiso 0.743(6) 1 calc R . P A 1
C102 C 0.8337(7) 0.3450(7) -0.0599(5) 0.058(2) Uani 0.743(6) 1 d D U P A 1
H10C H 0.752989 0.367908 -0.051000 0.070 Uiso 0.743(6) 1 calc R . P A 1
H10D H 0.848971 0.346653 -0.134138 0.070 Uiso 0.743(6) 1 calc R . P A 1
C103 C 0.8584(8) 0.2200(7) -0.0162(6) 0.069(2) Uani 0.743(6) 1 d D U P A 1
H10E H 0.924073 0.180104 -0.048598 0.082 Uiso 0.743(6) 1 calc R . P A 1
H10F H 0.791448 0.163692 -0.023045 0.082 Uiso 0.743(6) 1 calc R . P A 1
C104 C 0.8872(12) 0.2550(9) 0.0999(6) 0.093(3) Uani 0.743(6) 1 d D U P A 1
H10G H 0.818636 0.245952 0.141070 0.111 Uiso 0.743(6) 1 calc R . P A 1
H10H H 0.947387 0.198773 0.129096 0.111 Uiso 0.743(6) 1 calc R . P A 1
O101 O 0.9252(3) 0.3811(4) 0.1017(3) 0.0507(13) Uani 0.743(6) 1 d D U P A 1
C11A C 0.950(2) 0.185(3) 0.054(2) 0.111(8) Uani 0.257(6) 1 d D U P A 2
H11A H 0.992547 0.212410 0.116653 0.134 Uiso 0.257(6) 1 calc R . P A 2
H11B H 0.940794 0.092478 0.055349 0.134 Uiso 0.257(6) 1 calc R . P A 2
C12A C 0.826(2) 0.254(3) 0.044(2) 0.099(7) Uani 0.257(6) 1 d D U P A 2
H12A H 0.770241 0.205054 0.000780 0.119 Uiso 0.257(6) 1 calc R . P A 2
H12B H 0.794186 0.269745 0.112119 0.119 Uiso 0.257(6) 1 calc R . P A 2
C13A C 0.858(2) 0.370(2) -0.006(2) 0.091(7) Uani 0.257(6) 1 d D U P A 2
H13A H 0.862087 0.439496 0.044641 0.109 Uiso 0.257(6) 1 calc R . P A 2
H13B H 0.800828 0.392353 -0.060868 0.109 Uiso 0.257(6) 1 calc R . P A 2
C14A C 0.9750(18) 0.3533(18) -0.0531(16) 0.067(6) Uani 0.257(6) 1 d D U P A 2
H14A H 0.970261 0.372863 -0.127577 0.081 Uiso 0.257(6) 1 calc R . P A 2
H14B H 1.031879 0.409899 -0.019153 0.081 Uiso 0.257(6) 1 calc R . P A 2
O11A O 1.0071(19) 0.223(2) -0.0368(14) 0.121(7) Uani 0.257(6) 1 d D U P A 2

loop_
_atom_site_aniso_label
_atom_site_aniso_U_11
_atom_site_aniso_U_22
_atom_site_aniso_U_33
_atom_site_aniso_U_23
_atom_site_aniso_U_13
_atom_site_aniso_U_12
C1 0.030(2) 0.023(2) 0.045(2) 0.0061(18) -0.0043(17) -0.0001(17)
C2 0.025(2) 0.0190(18) 0.0390(19) 0.0016(17) 0.0047(16) 0.0030(15)
C3 0.027(2) 0.027(2) 0.0365(19) 0.0007(16) 0.0019(16) 0.0015(16)
C4 0.039(2) 0.032(2) 0.037(2) 0.0018(18) 0.0016(18) 0.0082(18)
C5 0.043(3) 0.032(2) 0.047(2) 0.0049(19) 0.014(2) 0.0066(19)
C6 0.031(2) 0.029(2) 0.055(2) 0.0064(19) 0.0106(19) 0.0042(17)
C7 0.034(2) 0.027(2) 0.0235(16) -0.0018(15) -0.0007(15) -0.0042(17)
C8 0.034(2) 0.032(2) 0.0244(16) 0.0000(16) 0.0030(15) -0.0017(17)
C9 0.038(2) 0.043(2) 0.0285(17) -0.0015(18) 0.0078(16) 0.000(2)
C10 0.052(3) 0.051(3) 0.0241(17) -0.0055(18) 0.0061(17) -0.003(2)
C11 0.051(3) 0.050(3) 0.0220(17) -0.0011(17) -0.0054(17) -0.004(2)
C12 0.041(2) 0.036(2) 0.0310(19) -0.0012(17) -0.0093(17) -0.0019(19)
C13 0.031(2) 0.0227(19) 0.0328(17) -0.0001(16) 0.0051(15) 0.0003(17)
C14 0.0268(19) 0.0186(17) 0.0316(16) -0.0028(16) 0.0006(14) 0.0009(16)
C15 0.0242(19) 0.026(2) 0.0442(19) -0.0004(18) 0.0017(15) 0.0022(17)
C16 0.031(2) 0.029(2) 0.0424(19) -0.0008(18) -0.0104(16) -0.0003(18)
C17 0.035(2) 0.026(2) 0.0277(16) 0.0006(16) -0.0085(15) 0.0003(18)
C18 0.030(2) 0.0199(18) 0.0260(15) -0.0030(15) -0.0042(14) 0.0000(16)
C19 0.029(2) 0.025(2) 0.0273(16) -0.0026(15) -0.0035(14) -0.0020(16)
C20 0.028(2) 0.0214(19) 0.0275(16) 0.0004(15) -0.0027(14) -0.0001(15)
C21 0.032(2) 0.0228(19) 0.0261(16) -0.0009(15) -0.0042(15) 0.0010(16)
C22 0.028(2) 0.030(2) 0.0385(19) 0.0011(17) -0.0053(16) -0.0004(18)
C23 0.030(2) 0.038(2) 0.042(2) 0.0022(19) 0.0033(16) 0.0014(19)
C24 0.034(2) 0.037(2) 0.0323(18) 0.0006(18) 0.0055(16) 0.0020(19)
C25 0.033(2) 0.033(2) 0.0257(16) -0.0010(16) -0.0024(15) 0.0008(17)
C26 0.056(3) 0.0199(19) 0.0285(17) 0.0038(16) -0.0130(17) -0.0056(19)
C27 0.038(2) 0.032(2) 0.0354(19) 0.0016(18) -0.0044(17) -0.0047(19)
C28 0.041(2) 0.040(2) 0.0290(17) -0.0038(17) -0.0074(16) -0.005(2)
C29 0.051(3) 0.040(3) 0.039(2) -0.0031(19) -0.0007(19) -0.001(2)
C30 0.044(3) 0.042(3) 0.040(2) -0.0030(19) -0.0002(18) 0.000(2)
C31 0.049(3) 0.026(2) 0.038(2) -0.0021(18) 0.0113(18) -0.004(2)
N1 0.0311(19) 0.042(2) 0.0496(19) 0.0017(17) -0.0079(15) -0.0065(16)
N2 0.0295(18) 0.0221(16) 0.0349(16) 0.0011(13) -0.0038(13) -0.0026(14)
N3 0.0270(17) 0.0245(16) 0.0327(15) -0.0004(12) 0.0001(12) -0.0021(13)
N4 0.0290(17) 0.0321(18) 0.0214(13) -0.0010(13) 0.0046(12) 0.0007(15)
N5 0.0251(15) 0.0194(15) 0.0255(13) -0.0011(12) 0.0006(11) 0.0011(13)
N6 0.0255(16) 0.0273(17) 0.0202(12) -0.0023(13) -0.0028(12) -0.0019(13)
N7 0.0362(18) 0.0225(16) 0.0281(14) -0.0002(13) -0.0067(13) -0.0032(14)
N8 0.0416(19) 0.0252(17) 0.0288(14) 0.0011(13) -0.0108(13) -0.0053(15)
N9 0.040(2) 0.054(2) 0.0326(15) -0.0006(16) -0.0015(14) 0.0022(18)
O1 0.0292(14) 0.0381(16) 0.0361(12) 0.0010(12) 0.0097(11) 0.0014(13)
O2 0.0414(16) 0.0541(19) 0.0214(11) -0.0023(12) -0.0037(11) -0.0110(13)
C101 0.043(4) 0.053(4) 0.043(3) 0.005(3) -0.004(3) -0.009(3)
C102 0.077(5) 0.058(5) 0.039(3) -0.005(3) -0.017(3) -0.005(4)
C103 0.098(6) 0.054(4) 0.052(4) 0.000(4) -0.027(4) 0.002(4)
C104 0.150(9) 0.077(6) 0.048(4) 0.017(4) -0.025(5) -0.041(6)
O101 0.058(3) 0.062(3) 0.0317(19) -0.0004(19) -0.0108(17) -0.011(2)
C11A 0.134(17) 0.116(16) 0.084(14) 0.025(14) 0.001(14) -0.035(15)
C12A 0.137(15) 0.101(14) 0.059(12) 0.016(12) -0.001(13) -0.056(13)
C13A 0.099(14) 0.080(13) 0.094(13) 0.013(12) -0.017(13) -0.022(12)
C14A 0.085(13) 0.058(11) 0.061(10) 0.009(9) 0.032(10) 0.016(10)
O11A 0.158(17) 0.116(14) 0.088(12) 0.019(11) 0.004(12) 0.009(13)

loop_
_atom_type_symbol
_atom_type_description
_atom_type_scat_dispersion_real
_atom_type_scat_dispersion_imag
_atom_type_scat_source
C C 0.0181 0.0091 'International Tables Vol C Tables 4.2.6.8 and 6.1.1.4'
H H 0.0000 0.0000 'International Tables Vol C Tables 4.2.6.8 and 6.1.1.4'
N N 0.0311 0.0180 'International Tables Vol C Tables 4.2.6.8 and 6.1.1.4'
O O 0.0492 0.0322 'International Tables Vol C Tables 4.2.6.8 and 6.1.1.4'

loop_
_exptl_crystal_face_index_h
_exptl_crystal_face_index_k
_exptl_crystal_face_index_l
_exptl_crystal_face_perp_dist
-6 0 5 0.0494
7 0 -3 0.0476
-7 0 3 0.0460
-7 0 1 0.0426
-7 0 -2 0.0393
0 7 1 0.1459
-6 0 -4 0.0410
0 0 -8 0.0476
0 0 8 0.0476
4 0 -7 0.0494
-1 -6 2 0.1495
5 3 -5 0.0938
7 -1 -1 0.0501
7 1 -1 0.0508
7 0 2 0.0410
7 -2 2 0.0597
-7 3 -1 0.0806
6 0 4 0.0410
-1 -7 -2 0.1456
5 0 6 0.0459
-2 6 -1 0.1410
1 5 5 0.1270
-2 0 8 0.0493

loop_
_geom_angle_atom_site_label_1
_geom_angle_atom_site_label_2
_geom_angle_atom_site_label_3
_geom_angle
_geom_angle_site_symmetry_1
_geom_angle_site_symmetry_3
_geom_angle_publ_flag
C6 C1 C2 117.5(3) . . ?
N1 C1 C2 121.0(3) . . ?
N1 C1 C6 121.5(4) . . ?
C3 C2 C1 119.1(3) . . ?
C3 C2 N2 124.1(3) . . ?
N2 C2 C1 116.7(3) . . ?
C2 C3 H3 119.4 . . ?
C4 C3 C2 121.2(3) . . ?
C4 C3 H3 119.4 . . ?
C3 C4 H4 120.1 . . ?
C3 C4 C5 119.8(4) . . ?
C5 C4 H4 120.1 . . ?
C4 C5 H5 120.3 . . ?
C6 C5 C4 119.3(4) . . ?
C6 C5 H5 120.3 . . ?
C1 C6 H6 118.5 . . ?
C5 C6 C1 123.0(4) . . ?
C5 C6 H6 118.5 . . ?
C8 C7 N3 115.0(3) . . ?
C12 C7 C8 119.8(3) . . ?
C12 C7 N3 125.2(3) . . ?
C7 C8 N4 116.3(3) . . ?
C9 C8 C7 120.2(3) . . ?
C9 C8 N4 123.4(3) . . ?
C8 C9 H9 120.6 . . ?
C10 C9 C8 118.7(4) . . ?
C10 C9 H9 120.6 . . ?
C9 C10 H10 119.4 . . ?
C9 C10 C11 121.1(4) . . ?
C11 C10 H10 119.4 . . ?
C10 C11 H11 119.8 . . ?
C12 C11 C10 120.3(3) . . ?
C12 C11 H11 119.8 . . ?
C7 C12 H12 120.1 . . ?
C11 C12 C7 119.7(4) . . ?
C11 C12 H12 120.1 . . ?
N4 C13 C14 113.0(3) . . ?
O1 C13 C14 121.5(3) . . ?
O1 C13 N4 125.5(3) . . ?
C15 C14 C13 118.5(3) . . ?
N5 C14 C13 118.2(3) . . ?
N5 C14 C15 123.3(3) . . ?
C14 C15 H15 120.6 . . ?
C16 C15 C14 118.8(3) . . ?
C16 C15 H15 120.6 . . ?
C15 C16 H16 120.4 . . ?
C15 C16 C17 119.1(3) . . ?
C17 C16 H16 120.4 . . ?
C16 C17 H17 120.9 . . ?
C16 C17 C18 118.2(3) . . ?
C18 C17 H17 120.9 . . ?
C17 C18 C19 117.3(3) . . ?
N5 C18 C17 123.5(3) . . ?
N5 C18 C19 119.2(3) . . ?
N6 C19 C18 114.8(3) . . ?
O2 C19 C18 120.1(3) . . ?
O2 C19 N6 125.1(3) . . ?
C25 C20 C21 119.0(3) . . ?
N6 C20 C21 117.5(3) . . ?
N6 C20 C25 123.5(3) . . ?
C20 C21 N7 116.3(3) . . ?
C22 C21 C20 120.0(3) . . ?
C22 C21 N7 123.7(3) . . ?
C21 C22 H22 120.0 . . ?
C23 C22 C21 120.1(3) . . ?
C23 C22 H22 120.0 . . ?
C22 C23 H23 119.9 . . ?
C22 C23 C24 120.1(4) . . ?
C24 C23 H23 119.9 . . ?
C23 C24 H24 119.6 . . ?
C25 C24 C23 120.8(3) . . ?
C25 C24 H24 119.6 . . ?
C20 C25 H25 120.0 . . ?
C24 C25 C20 119.9(3) . . ?
C24 C25 H25 120.0 . . ?
C27 C26 N8 114.5(4) . . ?
C31 C26 C27 121.0(3) . . ?
C31 C26 N8 124.5(3) . . ?
C26 C27 C28 117.7(4) . . ?
N9 C27 C26 121.7(3) . . ?
N9 C27 C28 120.6(3) . . ?
C27 C28 H28 120.1 . . ?
C29 C28 C27 119.7(3) . . ?
C29 C28 H28 120.1 . . ?
C28 C29 H29 118.9 . . ?
C28 C29 C30 122.1(4) . . ?
C30 C29 H29 118.9 . . ?
C29 C30 H30 120.3 . . ?
C29 C30 C31 119.3(4) . . ?
C31 C30 H30 120.3 . . ?
C26 C31 H31 120.0 . . ?
C30 C31 C26 120.1(4) . . ?
C30 C31 H31 120.0 . . ?
C1 N1 H1A 109.9 . . ?
C1 N1 H1B 110.5 . . ?
H1A N1 H1B 108.5 . . ?
N3 N2 C2 113.4(3) . . ?
N2 N3 C7 115.5(3) . . ?
C8 N4 H4A 115(3) . . ?
C13 N4 C8 129.6(3) . . ?
C13 N4 H4A 114(3) . . ?
C18 N5 C14 116.8(3) . . ?
C19 N6 C20 127.4(3) . . ?
C19 N6 H6A 113(3) . . ?
C20 N6 H6A 119(3) . . ?
N8 N7 C21 114.5(3) . . ?
N7 N8 C26 114.8(3) . . ?
C27 N9 H9A 120.0 . . ?
C27 N9 H9B 120.0 . . ?
H9A N9 H9B 120.0 . . ?
H10A C101 H10B 108.9 . . ?
C102 C101 H10A 110.8 . . ?
C102 C101 H10B 110.8 . . ?
O101 C101 H10A 110.8 . . ?
O101 C101 H10B 110.8 . . ?
O101 C101 C102 104.7(5) . . ?
C101 C102 H10C 110.7 . . ?
C101 C102 H10D 110.7 . . ?
H10C C102 H10D 108.8 . . ?
C103 C102 C101 105.4(6) . . ?
C103 C102 H10C 110.7 . . ?
C103 C102 H10D 110.7 . . ?
C102 C103 H10E 111.6 . . ?
C102 C103 H10F 111.6 . . ?
C102 C103 C104 100.9(6) . . ?
H10E C103 H10F 109.4 . . ?
C104 C103 H10E 111.6 . . ?
C104 C103 H10F 111.6 . . ?
C103 C104 H10G 110.3 . . ?
C103 C104 H10H 110.3 . . ?
H10G C104 H10H 108.5 . . ?
O101 C104 C103 107.2(6) . . ?
O101 C104 H10G 110.3 . . ?
O101 C104 H10H 110.3 . . ?
C104 O101 C101 109.8(5) . . ?
H11A C11A H11B 108.8 . . ?
C12A C11A H11A 110.8 . . ?
C12A C11A H11B 110.8 . . ?
O11A C11A H11A 110.8 . . ?
O11A C11A H11B 110.8 . . ?
O11A C11A C12A 104.9(17) . . ?
C11A C12A H12A 111.9 . . ?
C11A C12A H12B 111.9 . . ?
H12A C12A H12B 109.6 . . ?
C13A C12A C11A 99.5(17) . . ?
C13A C12A H12A 111.9 . . ?
C13A C12A H12B 111.9 . . ?
C12A C13A H13A 109.8 . . ?
C12A C13A H13B 109.8 . . ?
C12A C13A C14A 109.6(17) . . ?
H13A C13A H13B 108.2 . . ?
C14A C13A H13A 109.8 . . ?
C14A C13A H13B 109.8 . . ?
C13A C14A H14A 110.4 . . ?
C13A C14A H14B 110.4 . . ?
H14A C14A H14B 108.6 . . ?
O11A C14A C13A 106.6(15) . . ?
O11A C14A H14A 110.4 . . ?
O11A C14A H14B 110.4 . . ?
C11A O11A C14A 105.2(17) . . ?

loop_
_geom_bond_atom_site_label_1
_geom_bond_atom_site_label_2
_geom_bond_distance
_geom_bond_site_symmetry_2
_geom_bond_publ_flag
C1 C2 1.413(5) . ?
C1 C6 1.399(5) . ?
C1 N1 1.378(5) . ?
C2 C3 1.403(5) . ?
C2 N2 1.405(5) . ?
C3 H3 0.9300 . ?
C3 C4 1.379(5) . ?
C4 H4 0.9300 . ?
C4 C5 1.388(6) . ?
C5 H5 0.9300 . ?
C5 C6 1.364(6) . ?
C6 H6 0.9300 . ?
C7 C8 1.400(5) . ?
C7 C12 1.397(5) . ?
C7 N3 1.406(4) . ?
C8 C9 1.398(5) . ?
C8 N4 1.402(4) . ?
C9 H9 0.9300 . ?
C9 C10 1.386(5) . ?
C10 H10 0.9300 . ?
C10 C11 1.388(6) . ?
C11 H11 0.9300 . ?
C11 C12 1.374(6) . ?
C12 H12 0.9300 . ?
C13 C14 1.504(4) . ?
C13 N4 1.350(5) . ?
C13 O1 1.227(4) . ?
C14 C15 1.388(5) . ?
C14 N5 1.344(4) . ?
C15 H15 0.9300 . ?
C15 C16 1.375(5) . ?
C16 H16 0.9300 . ?
C16 C17 1.385(5) . ?
C17 H17 0.9300 . ?
C17 C18 1.394(5) . ?
C18 C19 1.496(5) . ?
C18 N5 1.342(4) . ?
C19 N6 1.356(4) . ?
C19 O2 1.218(4) . ?
C20 C21 1.415(4) . ?
C20 C25 1.400(5) . ?
C20 N6 1.398(5) . ?
C21 C22 1.387(5) . ?
C21 N7 1.417(4) . ?
C22 H22 0.9300 . ?
C22 C23 1.384(5) . ?
C23 H23 0.9300 . ?
C23 C24 1.386(5) . ?
C24 H24 0.9300 . ?
C24 C25 1.380(5) . ?
C25 H25 0.9300 . ?
C26 C27 1.412(5) . ?
C26 C31 1.390(6) . ?
C26 N8 1.433(5) . ?
C27 C28 1.423(5) . ?
C27 N9 1.326(5) . ?
C28 H28 0.9300 . ?
C28 C29 1.368(6) . ?
C29 H29 0.9300 . ?
C29 C30 1.385(6) . ?
C30 H30 0.9300 . ?
C30 C31 1.385(5) . ?
C31 H31 0.9300 . ?
N1 H1A 0.8681 . ?
N1 H1B 0.8686 . ?
N2 N3 1.270(4) . ?
N4 H4A 0.87(4) . ?
N6 H6A 0.84(4) . ?
N7 N8 1.265(4) . ?
N9 H9A 0.8600 . ?
N9 H9B 0.8600 . ?
C101 H10A 0.9700 . ?
C101 H10B 0.9700 . ?
C101 C102 1.491(8) . ?
C101 O101 1.421(7) . ?
C102 H10C 0.9700 . ?
C102 H10D 0.9700 . ?
C102 C103 1.440(9) . ?
C103 H10E 0.9700 . ?
C103 H10F 0.9700 . ?
C103 C104 1.546(9) . ?
C104 H10G 0.9700 . ?
C104 H10H 0.9700 . ?
C104 O101 1.385(9) . ?
C11A H11A 0.9700 . ?
C11A H11B 0.9700 . ?
C11A C12A 1.60(2) . ?
C11A O11A 1.41(2) . ?
C12A H12A 0.9700 . ?
C12A H12B 0.9700 . ?
C12A C13A 1.43(2) . ?
C13A H13A 0.9700 . ?
C13A H13B 0.9700 . ?
C13A C14A 1.50(2) . ?
C14A H14A 0.9700 . ?
C14A H14B 0.9700 . ?
C14A O11A 1.417(19) . ?

loop_
_geom_hbond_atom_site_label_D
_geom_hbond_atom_site_label_H
_geom_hbond_atom_site_label_A
_geom_hbond_distance_DH
_geom_hbond_distance_HA
_geom_hbond_distance_DA
_geom_hbond_angle_DHA
_geom_hbond_site_symmetry_A
_geom_hbond_publ_flag
N1 H1B O1 0.87 2.35 3.214(4) 172.6 1_455 yes
N4 H4A N3 0.87(4) 2.18(4) 2.617(4) 111(3) . yes
N4 H4A N5 0.87(4) 2.22(4) 2.672(4) 112(3) . yes
N6 H6A N5 0.84(4) 2.27(4) 2.724(4) 114(3) . yes
N9 H9B O101 0.86 2.19 3.023(5) 164.0 1_455 yes

loop_
_geom_torsion_atom_site_label_1
_geom_torsion_atom_site_label_2
_geom_torsion_atom_site_label_3
_geom_torsion_atom_site_label_4
_geom_torsion
_geom_torsion_site_symmetry_1
_geom_torsion_site_symmetry_2
_geom_torsion_site_symmetry_3
_geom_torsion_site_symmetry_4
_geom_torsion_publ_flag
C1 C2 C3 C4 0.3(5) . . . . ?
C1 C2 N2 N3 -171.5(3) . . . . ?
C2 C1 C6 C5 -2.0(6) . . . . ?
C2 C3 C4 C5 -1.2(6) . . . . ?
C2 N2 N3 C7 -179.6(3) . . . . ?
C3 C2 N2 N3 7.9(5) . . . . ?
C3 C4 C5 C6 0.5(6) . . . . ?
C4 C5 C6 C1 1.1(6) . . . . ?
C6 C1 C2 C3 1.2(5) . . . . ?
C6 C1 C2 N2 -179.3(3) . . . . ?
C7 C8 C9 C10 0.5(6) . . . . ?
C7 C8 N4 C13 -164.8(4) . . . . ?
C8 C7 C12 C11 2.0(5) . . . . ?
C8 C7 N3 N2 -169.2(3) . . . . ?
C8 C9 C10 C11 0.1(6) . . . . ?
C9 C8 N4 C13 18.6(6) . . . . ?
C9 C10 C11 C12 0.4(6) . . . . ?
C10 C11 C12 C7 -1.5(6) . . . . ?
C12 C7 C8 C9 -1.5(5) . . . . ?
C12 C7 C8 N4 -178.2(3) . . . . ?
C12 C7 N3 N2 11.2(5) . . . . ?
C13 C14 C15 C16 174.1(4) . . . . ?
C13 C14 N5 C18 -177.5(3) . . . . ?
C14 C13 N4 C8 176.4(3) . . . . ?
C14 C15 C16 C17 3.1(6) . . . . ?
C15 C14 N5 C18 0.8(5) . . . . ?
C15 C16 C17 C18 1.2(6) . . . . ?
C16 C17 C18 C19 172.9(3) . . . . ?
C16 C17 C18 N5 -4.9(5) . . . . ?
C17 C18 C19 N6 -169.8(3) . . . . ?
C17 C18 C19 O2 7.7(5) . . . . ?
C17 C18 N5 C14 3.8(5) . . . . ?
C18 C19 N6 C20 175.6(3) . . . . ?
C19 C18 N5 C14 -173.9(3) . . . . ?
C20 C21 C22 C23 -0.2(5) . . . . ?
C20 C21 N7 N8 -170.1(3) . . . . ?
C21 C20 C25 C24 0.2(5) . . . . ?
C21 C20 N6 C19 -174.1(3) . . . . ?
C21 C22 C23 C24 -0.4(6) . . . . ?
C21 N7 N8 C26 -175.7(3) . . . . ?
C22 C21 N7 N8 12.4(5) . . . . ?
C22 C23 C24 C25 0.9(6) . . . . ?
C23 C24 C25 C20 -0.8(6) . . . . ?
C25 C20 C21 C22 0.3(5) . . . . ?
C25 C20 C21 N7 -177.3(3) . . . . ?
C25 C20 N6 C19 6.0(6) . . . . ?
C26 C27 C28 C29 2.2(6) . . . . ?
C27 C26 C31 C30 1.0(6) . . . . ?
C27 C26 N8 N7 -173.2(3) . . . . ?
C27 C28 C29 C30 -1.9(6) . . . . ?
C28 C29 C30 C31 1.1(6) . . . . ?
C29 C30 C31 C26 -0.5(6) . . . . ?
C31 C26 C27 C28 -1.8(6) . . . . ?
C31 C26 C27 N9 179.0(4) . . . . ?
C31 C26 N8 N7 8.6(5) . . . . ?
N1 C1 C2 C3 -179.8(3) . . . . ?
N1 C1 C2 N2 -0.3(5) . . . . ?
N1 C1 C6 C5 179.0(4) . . . . ?
N2 C2 C3 C4 -179.1(3) . . . . ?
N3 C7 C8 C9 178.9(3) . . . . ?
N3 C7 C8 N4 2.2(5) . . . . ?
N3 C7 C12 C11 -178.4(4) . . . . ?
N4 C8 C9 C10 176.9(4) . . . . ?
N4 C13 C14 C15 -170.7(3) . . . . ?
N4 C13 C14 N5 7.7(5) . . . . ?
N5 C14 C15 C16 -4.3(6) . . . . ?
N5 C18 C19 N6 8.0(5) . . . . ?
N5 C18 C19 O2 -174.4(3) . . . . ?
N6 C20 C21 C22 -179.6(3) . . . . ?
N6 C20 C21 N7 2.8(5) . . . . ?
N6 C20 C25 C24 -179.9(4) . . . . ?
N7 C21 C22 C23 177.2(4) . . . . ?
N8 C26 C27 C28 -180.0(3) . . . . ?
N8 C26 C27 N9 0.8(5) . . . . ?
N8 C26 C31 C30 179.0(4) . . . . ?
N9 C27 C28 C29 -178.6(4) . . . . ?
O1 C13 C14 C15 8.5(5) . . . . ?
O1 C13 C14 N5 -173.1(3) . . . . ?
O1 C13 N4 C8 -2.8(6) . . . . ?
O2 C19 N6 C20 -1.8(6) . . . . ?
C101 C102 C103 C104 33.8(10) . . . . ?
C102 C101 O101 C104 15.3(9) . . . . ?
C102 C103 C104 O101 -25.1(12) . . . . ?
C103 C104 O101 C101 5.9(11) . . . . ?
O101 C101 C102 C103 -32.0(8) . . . . ?
C11A C12A C13A C14A 17(4) . . . . ?
C12A C11A O11A C14A 38(3) . . . . ?
C12A C13A C14A O11A 4(3) . . . . ?
C13A C14A O11A C11A -27(3) . . . . ?
O11A C11A C12A C13A -34(3) . . . . ?

loop_
_exptl_oxdiff_crystal_face_indexfrac_h
_exptl_oxdiff_crystal_face_indexfrac_k
_exptl_oxdiff_crystal_face_indexfrac_l
_exptl_oxdiff_crystal_face_x
_exptl_oxdiff_crystal_face_y
_exptl_oxdiff_crystal_face_z
-5.8761 -0.0406 5.3728 0.8975 -0.4275 -0.1083
7.0150 0.1198 -3.1674 -0.9885 0.1296 0.0777
-7.0146 -0.1036 3.1691 0.9883 -0.1296 -0.0801
-7.4582 -0.3918 0.6112 0.9831 0.1828 -0.0089
-7.1835 -0.1558 -1.9525 0.8785 0.4777 -0.0089
-0.4136 6.7149 0.9141 -0.0071 -0.0055 -1.0000
-6.2059 0.1013 -4.3240 0.6879 0.7258 -0.0089
-0.2615 0.2896 -8.2385 -0.1826 0.9814 0.0598
0.2615 -0.2896 8.2385 0.1826 -0.9814 -0.0598
4.1727 0.2152 -7.0392 -0.7229 0.6850 0.0904
-1.3471 -6.4160 2.2130 0.3113 -0.2969 0.9027
5.3458 3.0124 -4.6922 -0.8487 0.4047 -0.3405
7.4114 -0.8128 -0.7556 -0.9657 -0.1799 0.1871
7.4282 0.7292 -0.5666 -0.9823 -0.1826 -0.0414
7.1907 0.0086 1.9324 -0.8781 -0.4775 0.0308
7.0462 -1.5778 1.6572 -0.8467 -0.4608 0.2659
-6.6579 2.7543 -1.3772 0.7891 0.4297 -0.4390
6.1974 0.0195 4.3400 -0.6879 -0.7258 -0.0091
-0.7407 -6.5802 -1.6987 0.1341 0.1397 0.9811
4.6122 -0.2336 6.2872 -0.4299 -0.9028 -0.0091
-2.0343 6.4032 -1.3453 0.1476 0.3125 -0.9384
1.2506 4.9144 5.4493 -0.0822 -0.6201 -0.7802
-2.0563 -0.2895 8.0295 0.4763 -0.8761 -0.0754
